data_7028408
loop_
_publ_author_name
'Manna, Cesar M.'
'Nassar, Mostafa Y.'
'Tofan, Daniel'
'Chakarawet, Khetpakorn'
'Cummins, Christopher C.'

_publ_section_title
;
 Facile synthesis of mononuclear early transition-metal complexes of
 \k3cyclo-tetrametaphosphate ([P4O12]4-) and cyclo-trimetaphosphate
 ([P3O9]3-.
;
_journal_issue 4
_journal_name_full 'Dalton transactions (Cambridge, England : 2003)'
_journal_page_first 1509
_journal_page_last 1518
_journal_paper_doi 10.1039/c3dt52526k
_journal_volume 43
_journal_year 2014
_chemical_formula_sum 'C72 H60 Cl N2 O11 P7 W'
_chemical_formula_weight 1565.31
_chemical_name_systematic
;
?
;
_space_group_IT_number 14
_symmetry_cell_setting monoclinic
_symmetry_space_group_name_Hall '-P 2ybc'
_symmetry_space_group_name_H-M 'P 1 21/c 1'
_atom_sites_solution_hydrogens geom
_atom_sites_solution_primary direct
_atom_sites_solution_secondary difmap
_audit_creation_method SHELXL-97
_cell_angle_alpha 90.00
_cell_angle_beta 113.0000(10)
_cell_angle_gamma 90.00
_cell_formula_units_Z 4
_cell_length_a 23.8075(18)
_cell_length_b 13.7219(11)
_cell_length_c 22.0782(17)
_cell_measurement_reflns_used 9330
_cell_measurement_temperature 100(2)
_cell_measurement_theta_max 30.96
_cell_measurement_theta_min 2.38
_cell_volume 6639.2(9)
_computing_cell_refinement 'SAINT 7.46A (Bruker-AXS, 2011)'
_computing_data_collection 'APEX2 v2011.4.0 (Bruker-AXS, 2011)'
_computing_data_reduction 'SAINT 7.46A (Bruker-AXS, 2011)'
_computing_molecular_graphics 'Bruker SHELXTL'
_computing_publication_material 'Bruker SHELXTL'
_computing_structure_refinement 'SHELXL-97 (Sheldrick, 2008)'
_computing_structure_solution 'SHELXS-97 (Sheldrick, 2008)'
_diffrn_ambient_temperature 100(2)
_diffrn_detector_area_resol_mean 8.3
_diffrn_measured_fraction_theta_full 0.999
_diffrn_measured_fraction_theta_max 0.999
_diffrn_measurement_device_type 'Bruker Smart APEX CCD'
_diffrn_measurement_method '\f and \w scans'
_diffrn_radiation_monochromator graphite
_diffrn_radiation_source 'fine-focus sealed tube'
_diffrn_radiation_type MoK\a
_diffrn_radiation_wavelength 0.71073
_diffrn_reflns_av_R_equivalents 0.0455
_diffrn_reflns_av_sigmaI/netI 0.0242
_diffrn_reflns_limit_h_max 33
_diffrn_reflns_limit_h_min -34
_diffrn_reflns_limit_k_max 19
_diffrn_reflns_limit_k_min -19
_diffrn_reflns_limit_l_max 31
_diffrn_reflns_limit_l_min -31
_diffrn_reflns_number 184026
_diffrn_reflns_theta_full 30.51
_diffrn_reflns_theta_max 30.51
_diffrn_reflns_theta_min 1.75
_exptl_absorpt_coefficient_mu 2.013
_exptl_absorpt_correction_T_max 0.6330
_exptl_absorpt_correction_T_min 0.4998
_exptl_absorpt_correction_type multi-scan
_exptl_absorpt_process_details 'SADABS (Sheldrick, 2009)'
_exptl_crystal_colour colourless
_exptl_crystal_density_diffrn 1.566
_exptl_crystal_density_method 'not measured'
_exptl_crystal_description block
_exptl_crystal_F_000 3160
_exptl_crystal_size_max 0.40
_exptl_crystal_size_mid 0.35
_exptl_crystal_size_min 0.25
_refine_diff_density_max 0.884
_refine_diff_density_min -0.738
_refine_diff_density_rms 0.076
_refine_ls_extinction_method none
_refine_ls_goodness_of_fit_ref 1.030
_refine_ls_hydrogen_treatment constr
_refine_ls_matrix_type full
_refine_ls_number_parameters 884
_refine_ls_number_reflns 20238
_refine_ls_number_restraints 140
_refine_ls_restrained_S_all 1.027
_refine_ls_R_factor_all 0.0270
_refine_ls_R_factor_gt 0.0221
_refine_ls_shift/su_max 0.013
_refine_ls_shift/su_mean 0.000
_refine_ls_structure_factor_coef Fsqd
_refine_ls_weighting_details 'calc w=1/[\s^2^(Fo^2^)+(0.0208P)^2^+5.0460P] where P=(Fo^2^+2Fc^2^)/3'
_refine_ls_weighting_scheme calc
_refine_ls_wR_factor_gt 0.0511
_refine_ls_wR_factor_ref 0.0531
_reflns_number_gt 18166
_reflns_number_total 20238
_reflns_threshold_expression >2sigma(I)
_cod_data_source_file c3dt52526k.txt
_cod_data_source_block 12086
_cod_depositor_comments
;
The following automatic conversions were performed:

'_symmetry_cell_setting' value 'Monoclinic' changed to 'monoclinic'
according to
/usr/data/users/saulius/automatic-downloads/current/RSC/lib/dictionaries/cif_core.dic
dictionary named 'cif_core.dic' version 2.4.2 from 2011-04-26.

Automatic conversion script
Id: cif_fix_values 2281 2013-09-26 08:29:07Z andrius 
;
_cod_original_sg_symbol_H-M P2(1)/c
_cod_database_code 7028408

loop_
_symmetry_equiv_pos_as_xyz
'x, y, z'
'-x, y+1/2, -z+1/2'
'-x, -y, -z'
'x, -y-1/2, z-1/2'

loop_
_atom_site_label
_atom_site_type_symbol
_atom_site_fract_x
_atom_site_fract_y
_atom_site_fract_z
_atom_site_U_iso_or_equiv
_atom_site_adp_type
_atom_site_occupancy
_atom_site_symmetry_multiplicity
_atom_site_calc_flag
_atom_site_refinement_flags
_atom_site_disorder_assembly
_atom_site_disorder_group
W1 W 0.254770(12) 0.656268(5) 0.188833(6) 0.01144(4) Uani 0.9543(11) 1 d PDU A 1
Cl1 Cl 0.17078(2) 0.54919(4) 0.15028(3) 0.01910(10) Uani 0.9543(11) 1 d PDU A 1
O1W O 0.31081(13) 0.56952(16) 0.2101(2) 0.0193(5) Uani 0.9543(11) 1 d PDU A 1
O3W O 0.25002(6) 0.68184(10) 0.26273(6) 0.0189(3) Uani 0.9543(11) 1 d PDU A 1
O2A O 0.31281(6) 0.76966(12) 0.19607(11) 0.0135(2) Uani 0.9543(11) 1 d PDU A 1
O3A O 0.18661(8) 0.76782(12) 0.14123(9) 0.0122(2) Uani 0.9543(11) 1 d PDU A 1
W2 W 0.2268(3) 0.65648(14) 0.1740(2) 0.0211(8) Uani 0.0457(11) 1 d PDU A 2
Cl2 Cl 0.3074(10) 0.5444(13) 0.2054(15) 0.023(4) Uani 0.0457(11) 1 d PDU A 2
O2W O 0.1661(12) 0.5799(19) 0.1382(17) 0.027(6) Uani 0.0457(11) 1 d PDU A 2
O4W O 0.2274(13) 0.677(2) 0.2499(9) 0.0189(3) Uani 0.0457(11) 1 d PDU A 2
O2B O 0.1784(17) 0.779(2) 0.133(2) 0.0122(2) Uani 0.0457(11) 1 d PDU A 2
O3B O 0.3013(14) 0.762(2) 0.195(3) 0.0135(2) Uani 0.0457(11) 1 d PDU A 2
O1 O 0.24967(5) 0.65422(8) 0.08761(5) 0.0139(2) Uani 1 1 d U . .
P1 P 0.249793(17) 0.73479(3) 0.041190(18) 0.01183(7) Uani 1 1 d U A .
P2 P 0.313482(17) 0.85369(3) 0.151254(19) 0.01246(7) Uani 1 1 d U . .
P3 P 0.184594(17) 0.85213(3) 0.095951(18) 0.01096(7) Uani 1 1 d U . .
O33 O 0.13426(5) 0.92154(9) 0.07607(5) 0.0174(2) Uani 1 1 d . A .
O12 O 0.30682(5) 0.80520(8) 0.08254(5) 0.0137(2) Uani 1 1 d . A .
O23 O 0.24926(5) 0.90902(8) 0.13086(5) 0.0123(2) Uani 1 1 d . A .
O13 O 0.19315(5) 0.80642(8) 0.03269(5) 0.0126(2) Uani 1 1 d . A .
O22 O 0.36440(5) 0.92189(9) 0.17551(6) 0.0208(2) Uani 1 1 d . A .
O11 O 0.25033(6) 0.71156(9) -0.02304(5) 0.0196(2) Uani 1 1 d . . .
P12 P 0.417899(17) 1.19324(3) -0.018917(18) 0.01053(7) Uani 1 1 d . . .
P11 P 0.359213(16) 1.38006(3) 0.000363(18) 0.01006(7) Uani 1 1 d . . .
P21 P 0.076844(16) 0.32280(3) 0.260378(18) 0.00974(7) Uani 1 1 d . . .
P22 P 0.149169(16) 0.17077(3) 0.225283(18) 0.00935(7) Uani 1 1 d . . .
N2 N 0.13160(6) 0.25434(9) 0.26428(6) 0.0122(2) Uani 1 1 d . . .
N1 N 0.37664(6) 1.28628(10) -0.02924(6) 0.0146(2) Uani 1 1 d . . .
C151 C 0.46243(7) 1.20332(11) -0.06844(7) 0.0135(3) Uani 1 1 d . . .
C252 C 0.25402(7) 0.13080(12) 0.20285(8) 0.0163(3) Uani 1 1 d . . .
H252 H 0.2404 0.0651 0.1971 0.020 Uiso 1 1 calc R . .
C241 C 0.16140(6) 0.05602(10) 0.26777(7) 0.0106(3) Uani 1 1 d . . .
C226 C 0.04458(7) 0.17500(12) 0.32593(8) 0.0166(3) Uani 1 1 d . . .
H226 H 0.0724 0.1359 0.3153 0.020 Uiso 1 1 calc R . .
C266 C 0.10767(7) 0.15736(11) 0.08871(7) 0.0149(3) Uani 1 1 d . . .
H266 H 0.1479 0.1746 0.0936 0.018 Uiso 1 1 calc R . .
C114 C 0.17565(8) 1.33346(13) 0.01790(9) 0.0214(3) Uani 1 1 d . . .
H114 H 0.1374 1.3237 0.0212 0.026 Uiso 1 1 calc R . .
C111 C 0.28684(6) 1.36231(11) 0.00653(7) 0.0114(3) Uani 1 1 d . . .
C141 C 0.46889(7) 1.17342(11) 0.06544(7) 0.0122(3) Uani 1 1 d . . .
C214 C 0.14909(7) 0.60698(12) 0.37294(8) 0.0194(3) Uani 1 1 d . . .
H214 H 0.1632 0.6656 0.3969 0.023 Uiso 1 1 calc R . .
C222 C -0.00708(7) 0.32842(12) 0.32020(8) 0.0162(3) Uani 1 1 d . . .
H222 H -0.0138 0.3945 0.3063 0.019 Uiso 1 1 calc R . .
C232 C 0.05029(7) 0.37556(11) 0.13138(7) 0.0141(3) Uani 1 1 d . . .
H232 H 0.0933 0.3816 0.1451 0.017 Uiso 1 1 calc R . .
C143 C 0.57012(7) 1.14964(12) 0.14916(8) 0.0187(3) Uani 1 1 d . . .
H143 H 0.6126 1.1401 0.1612 0.022 Uiso 1 1 calc R . .
C221 C 0.03413(6) 0.27101(11) 0.30434(7) 0.0122(3) Uani 1 1 d . . .
C134 C 0.33758(7) 1.63421(13) -0.14132(9) 0.0202(3) Uani 1 1 d . . .
H134 H 0.3320 1.6867 -0.1712 0.024 Uiso 1 1 calc R . .
C122 C 0.39586(7) 1.43130(12) 0.13347(7) 0.0157(3) Uani 1 1 d . . .
H122 H 0.3538 1.4315 0.1264 0.019 Uiso 1 1 calc R . .
C261 C 0.09355(7) 0.14769(10) 0.14386(7) 0.0111(3) Uani 1 1 d . . .
C121 C 0.41330(6) 1.41326(11) 0.08117(7) 0.0119(3) Uani 1 1 d . . .
C164 C 0.29999(7) 0.92157(12) -0.09644(9) 0.0196(3) Uani 1 1 d . . .
H164 H 0.2760 0.8650 -0.1135 0.024 Uiso 1 1 calc R . .
C161 C 0.37147(7) 1.08649(11) -0.04705(7) 0.0128(3) Uani 1 1 d . . .
C142 C 0.53168(7) 1.16001(11) 0.08311(8) 0.0151(3) Uani 1 1 d . . .
H142 H 0.5480 1.1580 0.0501 0.018 Uiso 1 1 calc R . .
C156 C 0.48264(8) 1.11971(12) -0.09011(8) 0.0184(3) Uani 1 1 d . . .
H156 H 0.4727 1.0570 -0.0790 0.022 Uiso 1 1 calc R . .
C152 C 0.47677(7) 1.29529(12) -0.08540(8) 0.0180(3) Uani 1 1 d . . .
H152 H 0.4629 1.3522 -0.0710 0.022 Uiso 1 1 calc R . .
C231 C 0.02524(7) 0.35054(11) 0.17701(7) 0.0119(3) Uani 1 1 d . . .
C144 C 0.54647(8) 1.15318(12) 0.19744(8) 0.0200(3) Uani 1 1 d . . .
H144 H 0.5730 1.1472 0.2424 0.024 Uiso 1 1 calc R . .
C153 C 0.51147(8) 1.30343(14) -0.12339(9) 0.0229(3) Uani 1 1 d . . .
H153 H 0.5213 1.3660 -0.1349 0.027 Uiso 1 1 calc R . .
C251 C 0.21963(6) 0.20260(11) 0.21797(7) 0.0114(3) Uani 1 1 d . . .
C132 C 0.36245(7) 1.57597(11) -0.03096(8) 0.0160(3) Uani 1 1 d . . .
H132 H 0.3741 1.5888 0.0146 0.019 Uiso 1 1 calc R . .
C242 C 0.15396(7) -0.03015(11) 0.23140(7) 0.0123(3) Uani 1 1 d . . .
H242 H 0.1391 -0.0275 0.1848 0.015 Uiso 1 1 calc R . .
C263 C -0.01031(7) 0.10658(12) 0.07406(8) 0.0192(3) Uani 1 1 d . . .
H263 H -0.0506 0.0893 0.0689 0.023 Uiso 1 1 calc R . .
C223 C -0.03796(7) 0.28853(14) 0.35620(8) 0.0199(3) Uani 1 1 d . . .
H223 H -0.0665 0.3269 0.3661 0.024 Uiso 1 1 calc R . .
C135 C 0.32865(7) 1.53904(13) -0.16437(8) 0.0189(3) Uani 1 1 d . . .
H135 H 0.3173 1.5267 -0.2100 0.023 Uiso 1 1 calc R . .
C211 C 0.10590(6) 0.43558(11) 0.30243(7) 0.0118(3) Uani 1 1 d . . .
C154 C 0.53169(8) 1.22019(14) -0.14441(8) 0.0225(3) Uani 1 1 d . . .
H154 H 0.5555 1.2259 -0.1702 0.027 Uiso 1 1 calc R . .
C236 C -0.03825(7) 0.34258(12) 0.15627(8) 0.0158(3) Uani 1 1 d . . .
H236 H -0.0557 0.3263 0.1870 0.019 Uiso 1 1 calc R . .
C116 C 0.25604(7) 1.44097(11) 0.01980(7) 0.0137(3) Uani 1 1 d . . .
H116 H 0.2732 1.5045 0.0252 0.016 Uiso 1 1 calc R . .
C166 C 0.37644(7) 1.00663(12) -0.00639(8) 0.0157(3) Uani 1 1 d . . .
H166 H 0.4043 1.0083 0.0383 0.019 Uiso 1 1 calc R . .
C146 C 0.44521(7) 1.17563(12) 0.11425(8) 0.0161(3) Uani 1 1 d . . .
H146 H 0.4026 1.1840 0.1024 0.019 Uiso 1 1 calc R . .
C264 C 0.00396(8) 0.11687(12) 0.01909(8) 0.0198(3) Uani 1 1 d . . .
H264 H -0.0267 0.1068 -0.0236 0.024 Uiso 1 1 calc R . .
C225 C 0.01424(8) 0.13587(13) 0.36322(9) 0.0223(3) Uani 1 1 d . . .
H225 H 0.0219 0.0706 0.3786 0.027 Uiso 1 1 calc R . .
C235 C -0.07573(7) 0.35857(13) 0.09041(8) 0.0190(3) Uani 1 1 d . . .
H235 H -0.1188 0.3531 0.0764 0.023 Uiso 1 1 calc R . .
C255 C 0.29313(8) 0.32435(13) 0.21803(9) 0.0218(3) Uani 1 1 d . . .
H255 H 0.3063 0.3903 0.2224 0.026 Uiso 1 1 calc R . .
C265 C 0.06254(8) 0.14169(12) 0.02611(8) 0.0186(3) Uani 1 1 d . . .
H265 H 0.0720 0.1481 -0.0117 0.022 Uiso 1 1 calc R . .
C234 C -0.05060(8) 0.38234(13) 0.04535(8) 0.0197(3) Uani 1 1 d . . .
H234 H -0.0763 0.3923 0.0004 0.024 Uiso 1 1 calc R . .
C253 C 0.30792(8) 0.15544(13) 0.19623(9) 0.0209(3) Uani 1 1 d . . .
H253 H 0.3313 0.1068 0.1862 0.025 Uiso 1 1 calc R . .
C131 C 0.35309(6) 1.48028(11) -0.05395(7) 0.0119(3) Uani 1 1 d . . .
C145 C 0.48384(8) 1.16557(12) 0.18014(8) 0.0192(3) Uani 1 1 d . . .
H145 H 0.4677 1.1671 0.2133 0.023 Uiso 1 1 calc R . .
C216 C 0.10097(8) 0.52342(12) 0.26952(8) 0.0183(3) Uani 1 1 d . . .
H216 H 0.0826 0.5252 0.2228 0.022 Uiso 1 1 calc R . .
C243 C 0.16834(7) -0.11949(11) 0.26358(7) 0.0131(3) Uani 1 1 d . . .
H243 H 0.1643 -0.1778 0.2390 0.016 Uiso 1 1 calc R . .
C126 C 0.47537(7) 1.41452(12) 0.09205(8) 0.0170(3) Uani 1 1 d . . .
H126 H 0.4876 1.4041 0.0564 0.020 Uiso 1 1 calc R . .
C125 C 0.51894(7) 1.43100(13) 0.15487(9) 0.0209(3) Uani 1 1 d . . .
H125 H 0.5610 1.4307 0.1623 0.025 Uiso 1 1 calc R . .
C244 C 0.18866(7) -0.12319(11) 0.33172(7) 0.0134(3) Uani 1 1 d . . .
H244 H 0.1984 -0.1842 0.3537 0.016 Uiso 1 1 calc R . .
C254 C 0.32740(8) 0.25224(14) 0.20445(9) 0.0238(4) Uani 1 1 d . . .
H254 H 0.3646 0.2690 0.2007 0.029 Uiso 1 1 calc R . .
C113 C 0.20636(8) 1.25485(13) 0.00590(8) 0.0208(3) Uani 1 1 d . . .
H113 H 0.1896 1.1912 0.0021 0.025 Uiso 1 1 calc R . .
C124 C 0.50127(7) 1.44793(13) 0.20686(8) 0.0197(3) Uani 1 1 d . . .
H124 H 0.5313 1.4587 0.2498 0.024 Uiso 1 1 calc R . .
C163 C 0.29429(8) 1.00160(13) -0.13703(9) 0.0245(4) Uani 1 1 d . . .
H163 H 0.2662 0.9998 -0.1816 0.029 Uiso 1 1 calc R . .
C115 C 0.20042(7) 1.42653(13) 0.02511(8) 0.0180(3) Uani 1 1 d . . .
H115 H 0.1793 1.4801 0.0337 0.022 Uiso 1 1 calc R . .
C165 C 0.34053(8) 0.92413(12) -0.03126(8) 0.0189(3) Uani 1 1 d . . .
H165 H 0.3439 0.8697 -0.0035 0.023 Uiso 1 1 calc R . .
C246 C 0.18199(6) 0.05181(11) 0.33651(7) 0.0123(3) Uani 1 1 d . . .
H246 H 0.1872 0.1100 0.3615 0.015 Uiso 1 1 calc R . .
C245 C 0.19472(7) -0.03819(12) 0.36773(7) 0.0140(3) Uani 1 1 d . . .
H245 H 0.2077 -0.0416 0.4142 0.017 Uiso 1 1 calc R . .
C233 C 0.01236(8) 0.39162(12) 0.06588(8) 0.0180(3) Uani 1 1 d . . .
H233 H 0.0295 0.4090 0.0351 0.022 Uiso 1 1 calc R . .
C136 C 0.33616(7) 1.46170(12) -0.12144(7) 0.0148(3) Uani 1 1 d . . .
H136 H 0.3299 1.3967 -0.1375 0.018 Uiso 1 1 calc R . .
C213 C 0.15476(8) 0.51935(13) 0.40612(8) 0.0236(4) Uani 1 1 d . . .
H213 H 0.1732 0.5179 0.4528 0.028 Uiso 1 1 calc R . .
C262 C 0.03422(7) 0.12160(12) 0.13650(8) 0.0153(3) Uani 1 1 d . . .
H262 H 0.0246 0.1142 0.1742 0.018 Uiso 1 1 calc R . .
C123 C 0.43997(7) 1.44910(13) 0.19626(8) 0.0191(3) Uani 1 1 d . . .
H123 H 0.4280 1.4620 0.2318 0.023 Uiso 1 1 calc R . .
C155 C 0.51725(8) 1.12857(14) -0.12790(8) 0.0225(3) Uani 1 1 d . . .
H155 H 0.5311 1.0718 -0.1425 0.027 Uiso 1 1 calc R . .
C224 C -0.02712(8) 0.19258(15) 0.37775(8) 0.0225(4) Uani 1 1 d . . .
H224 H -0.0482 0.1656 0.4026 0.027 Uiso 1 1 calc R . .
C133 C 0.35471(8) 1.65271(12) -0.07468(9) 0.0209(3) Uani 1 1 d . . .
H133 H 0.3611 1.7179 -0.0589 0.025 Uiso 1 1 calc R . .
C212 C 0.13348(8) 0.43394(13) 0.37123(8) 0.0218(3) Uani 1 1 d . . .
H212 H 0.1376 0.3740 0.3941 0.026 Uiso 1 1 calc R . .
C162 C 0.32956(8) 1.08410(12) -0.11262(8) 0.0213(3) Uani 1 1 d . . .
H162 H 0.3253 1.1389 -0.1403 0.026 Uiso 1 1 calc R . .
C256 C 0.23915(7) 0.29948(12) 0.22527(8) 0.0165(3) Uani 1 1 d . . .
H256 H 0.2158 0.3484 0.2351 0.020 Uiso 1 1 calc R . .
C112 C 0.26180(7) 1.26879(12) -0.00061(8) 0.0156(3) Uani 1 1 d . . .
H112 H 0.2824 1.2151 -0.0098 0.019 Uiso 1 1 calc R . .
C215 C 0.12293(8) 0.60906(12) 0.30497(9) 0.0224(3) Uani 1 1 d . . .
H215 H 0.1199 0.6690 0.2823 0.027 Uiso 1 1 calc R . .

loop_
_atom_site_aniso_label
_atom_site_aniso_U_11
_atom_site_aniso_U_22
_atom_site_aniso_U_33
_atom_site_aniso_U_23
_atom_site_aniso_U_13
_atom_site_aniso_U_12
W1 0.01470(9) 0.00932(3) 0.00997(4) 0.00098(2) 0.00447(5) 0.00139(3)
Cl1 0.02243(19) 0.0151(2) 0.0232(2) -0.00024(18) 0.01264(17) -0.00532(16)
O1W 0.0213(7) 0.0117(12) 0.0221(9) 0.0022(11) 0.0054(6) 0.0040(8)
O3W 0.0292(7) 0.0161(6) 0.0118(5) 0.0018(5) 0.0086(5) 0.0018(6)
O2A 0.0122(7) 0.0126(6) 0.0118(5) -0.0012(4) 0.0006(6) 0.0004(5)
O3A 0.0140(7) 0.0117(6) 0.0121(8) 0.0009(4) 0.0062(6) 0.0013(4)
W2 0.023(2) 0.0223(9) 0.0211(11) 0.0035(6) 0.0120(14) 0.0021(8)
Cl2 0.035(7) 0.010(7) 0.023(6) 0.001(6) 0.012(5) 0.011(6)
O2W 0.036(9) 0.014(10) 0.035(15) 0.003(12) 0.018(11) -0.012(8)
O4W 0.0292(7) 0.0161(6) 0.0118(5) 0.0018(5) 0.0086(5) 0.0018(6)
O2B 0.0140(7) 0.0117(6) 0.0121(8) 0.0009(4) 0.0062(6) 0.0013(4)
O3B 0.0122(7) 0.0126(6) 0.0118(5) -0.0012(4) 0.0006(6) 0.0004(5)
O1 0.0191(5) 0.0099(5) 0.0147(5) -0.0025(4) 0.0089(4) -0.0006(4)
P1 0.01475(16) 0.01158(17) 0.01044(16) -0.00202(13) 0.00632(14) -0.00043(13)
P2 0.01045(16) 0.01098(17) 0.01411(17) -0.00249(13) 0.00280(14) -0.00059(13)
P3 0.01051(15) 0.01205(17) 0.00977(15) -0.00048(13) 0.00337(13) 0.00149(13)
O33 0.0144(5) 0.0189(6) 0.0174(5) 0.0006(4) 0.0045(4) 0.0060(4)
O12 0.0136(5) 0.0131(5) 0.0165(5) -0.0024(4) 0.0080(4) -0.0018(4)
O23 0.0125(5) 0.0102(5) 0.0130(5) -0.0015(4) 0.0039(4) 0.0006(4)
O13 0.0130(5) 0.0149(5) 0.0088(4) -0.0015(4) 0.0031(4) 0.0011(4)
O22 0.0144(5) 0.0170(6) 0.0276(6) -0.0053(5) 0.0046(5) -0.0047(4)
O11 0.0280(6) 0.0207(6) 0.0138(5) -0.0042(4) 0.0121(5) 0.0003(5)
P12 0.01278(16) 0.00853(16) 0.01064(16) -0.00010(12) 0.00495(13) 0.00125(13)
P11 0.01074(15) 0.00889(16) 0.01070(15) -0.00044(12) 0.00437(13) 0.00061(12)
P21 0.01064(15) 0.00881(16) 0.01036(15) 0.00029(12) 0.00473(13) 0.00054(12)
P22 0.00999(15) 0.00859(16) 0.00957(15) -0.00026(12) 0.00391(13) 0.00021(12)
N2 0.0129(5) 0.0119(6) 0.0119(5) -0.0011(4) 0.0049(5) 0.0020(4)
N1 0.0179(6) 0.0116(6) 0.0137(6) -0.0002(5) 0.0056(5) 0.0045(5)
C151 0.0156(6) 0.0135(7) 0.0119(6) 0.0008(5) 0.0060(5) 0.0019(5)
C252 0.0173(7) 0.0121(7) 0.0227(7) 0.0005(6) 0.0112(6) 0.0004(5)
C241 0.0111(6) 0.0104(6) 0.0110(6) 0.0002(5) 0.0051(5) -0.0001(5)
C226 0.0161(7) 0.0158(7) 0.0177(7) 0.0014(6) 0.0064(6) -0.0006(5)
C266 0.0143(6) 0.0169(7) 0.0128(6) 0.0001(5) 0.0047(5) 0.0001(5)
C114 0.0162(7) 0.0276(9) 0.0226(8) 0.0008(7) 0.0100(6) -0.0037(6)
C111 0.0114(6) 0.0126(7) 0.0095(6) 0.0004(5) 0.0034(5) 0.0000(5)
C141 0.0143(6) 0.0096(6) 0.0118(6) 0.0002(5) 0.0040(5) 0.0005(5)
C214 0.0207(7) 0.0154(8) 0.0227(8) -0.0072(6) 0.0091(6) -0.0047(6)
C222 0.0151(7) 0.0198(8) 0.0142(7) 0.0000(6) 0.0062(6) 0.0021(6)
C232 0.0151(6) 0.0124(7) 0.0152(7) 0.0007(5) 0.0065(6) 0.0021(5)
C143 0.0146(7) 0.0170(8) 0.0209(8) -0.0011(6) 0.0032(6) 0.0012(6)
C221 0.0120(6) 0.0137(7) 0.0114(6) 0.0005(5) 0.0051(5) -0.0015(5)
C134 0.0177(7) 0.0196(8) 0.0258(8) 0.0112(6) 0.0112(7) 0.0031(6)
C122 0.0134(6) 0.0190(8) 0.0138(7) -0.0002(6) 0.0045(6) -0.0011(5)
C261 0.0128(6) 0.0087(6) 0.0107(6) -0.0001(5) 0.0033(5) 0.0005(5)
C121 0.0107(6) 0.0103(6) 0.0134(6) -0.0008(5) 0.0032(5) 0.0005(5)
C164 0.0178(7) 0.0159(8) 0.0270(8) -0.0076(6) 0.0108(7) -0.0048(6)
C161 0.0143(6) 0.0102(7) 0.0141(6) -0.0014(5) 0.0059(5) 0.0002(5)
C142 0.0157(7) 0.0135(7) 0.0167(7) -0.0010(5) 0.0069(6) 0.0006(5)
C156 0.0268(8) 0.0144(7) 0.0168(7) 0.0024(6) 0.0116(6) 0.0056(6)
C152 0.0222(7) 0.0146(7) 0.0202(7) -0.0002(6) 0.0116(6) -0.0002(6)
C231 0.0132(6) 0.0101(6) 0.0119(6) -0.0006(5) 0.0044(5) 0.0010(5)
C144 0.0218(8) 0.0179(8) 0.0143(7) 0.0007(6) 0.0006(6) 0.0020(6)
C153 0.0242(8) 0.0224(9) 0.0261(8) 0.0059(7) 0.0142(7) -0.0001(7)
C251 0.0109(6) 0.0126(7) 0.0109(6) 0.0001(5) 0.0044(5) -0.0002(5)
C132 0.0182(7) 0.0128(7) 0.0189(7) -0.0003(6) 0.0092(6) 0.0004(5)
C242 0.0148(6) 0.0122(7) 0.0109(6) 0.0000(5) 0.0059(5) -0.0004(5)
C263 0.0138(7) 0.0200(8) 0.0207(8) -0.0024(6) 0.0034(6) -0.0032(6)
C223 0.0126(7) 0.0332(10) 0.0148(7) -0.0022(6) 0.0063(6) 0.0002(6)
C135 0.0153(7) 0.0247(9) 0.0168(7) 0.0063(6) 0.0066(6) 0.0011(6)
C211 0.0124(6) 0.0103(7) 0.0132(6) -0.0017(5) 0.0056(5) -0.0003(5)
C154 0.0214(8) 0.0318(10) 0.0188(7) 0.0077(7) 0.0128(7) 0.0077(7)
C236 0.0148(7) 0.0187(8) 0.0142(7) -0.0008(6) 0.0059(6) 0.0015(6)
C116 0.0138(6) 0.0139(7) 0.0128(6) 0.0000(5) 0.0045(5) 0.0005(5)
C166 0.0195(7) 0.0144(7) 0.0137(6) 0.0000(5) 0.0071(6) -0.0015(6)
C146 0.0155(7) 0.0179(8) 0.0152(7) 0.0007(6) 0.0063(6) 0.0021(5)
C264 0.0195(7) 0.0186(8) 0.0154(7) -0.0020(6) 0.0004(6) 0.0001(6)
C225 0.0225(8) 0.0218(8) 0.0226(8) 0.0057(6) 0.0089(7) -0.0049(6)
C235 0.0149(7) 0.0231(8) 0.0161(7) -0.0016(6) 0.0028(6) 0.0044(6)
C255 0.0222(8) 0.0157(8) 0.0327(9) -0.0023(7) 0.0162(7) -0.0052(6)
C265 0.0211(7) 0.0224(8) 0.0108(6) -0.0001(6) 0.0045(6) 0.0012(6)
C234 0.0212(8) 0.0228(8) 0.0121(7) 0.0005(6) 0.0031(6) 0.0076(6)
C253 0.0192(7) 0.0181(8) 0.0313(9) 0.0018(7) 0.0165(7) 0.0024(6)
C131 0.0119(6) 0.0116(7) 0.0143(6) 0.0020(5) 0.0074(5) 0.0014(5)
C145 0.0233(8) 0.0215(8) 0.0129(7) 0.0011(6) 0.0072(6) 0.0031(6)
C216 0.0268(8) 0.0128(7) 0.0151(7) 0.0001(6) 0.0079(6) -0.0017(6)
C243 0.0147(6) 0.0097(6) 0.0157(7) -0.0006(5) 0.0068(6) -0.0001(5)
C126 0.0149(7) 0.0173(8) 0.0201(7) -0.0040(6) 0.0083(6) -0.0011(5)
C125 0.0111(6) 0.0219(8) 0.0266(8) -0.0033(7) 0.0041(6) -0.0004(6)
C244 0.0127(6) 0.0123(7) 0.0153(7) 0.0033(5) 0.0058(5) 0.0001(5)
C254 0.0189(8) 0.0227(9) 0.0351(10) 0.0006(7) 0.0162(7) -0.0033(6)
C113 0.0208(7) 0.0205(8) 0.0219(8) -0.0025(6) 0.0093(6) -0.0090(6)
C124 0.0164(7) 0.0205(8) 0.0160(7) -0.0006(6) -0.0003(6) -0.0021(6)
C163 0.0266(8) 0.0196(8) 0.0192(8) -0.0042(6) 0.0001(7) -0.0014(7)
C115 0.0154(7) 0.0222(8) 0.0181(7) 0.0003(6) 0.0085(6) 0.0034(6)
C165 0.0255(8) 0.0149(7) 0.0206(7) -0.0003(6) 0.0137(7) -0.0044(6)
C246 0.0126(6) 0.0128(7) 0.0113(6) -0.0016(5) 0.0042(5) -0.0005(5)
C245 0.0140(6) 0.0176(7) 0.0100(6) 0.0017(5) 0.0041(5) -0.0007(5)
C233 0.0235(8) 0.0184(8) 0.0144(7) 0.0018(6) 0.0097(6) 0.0050(6)
C136 0.0140(6) 0.0153(7) 0.0153(7) 0.0011(5) 0.0058(6) 0.0001(5)
C213 0.0322(9) 0.0189(8) 0.0147(7) -0.0041(6) 0.0038(7) -0.0043(7)
C262 0.0143(7) 0.0162(7) 0.0159(7) -0.0008(6) 0.0064(6) -0.0020(5)
C123 0.0191(7) 0.0243(8) 0.0124(7) -0.0017(6) 0.0044(6) -0.0028(6)
C155 0.0289(9) 0.0252(9) 0.0175(7) 0.0036(6) 0.0136(7) 0.0121(7)
C224 0.0176(7) 0.0361(10) 0.0150(7) 0.0028(7) 0.0077(6) -0.0086(7)
C133 0.0249(8) 0.0115(7) 0.0307(9) 0.0027(6) 0.0156(7) 0.0016(6)
C212 0.0309(9) 0.0151(8) 0.0143(7) 0.0011(6) 0.0033(7) -0.0018(6)
C162 0.0279(8) 0.0143(8) 0.0155(7) 0.0003(6) 0.0017(6) -0.0014(6)
C256 0.0169(7) 0.0130(7) 0.0216(7) -0.0023(6) 0.0096(6) -0.0012(5)
C112 0.0189(7) 0.0133(7) 0.0162(7) -0.0022(5) 0.0084(6) -0.0028(5)
C215 0.0324(9) 0.0106(7) 0.0233(8) -0.0005(6) 0.0100(7) -0.0037(6)

loop_
_atom_type_symbol
_atom_type_description
_atom_type_scat_dispersion_real
_atom_type_scat_dispersion_imag
_atom_type_scat_source
C C 0.0033 0.0016 'International Tables Vol C Tables 4.2.6.8 and 6.1.1.4'
H H 0.0000 0.0000 'International Tables Vol C Tables 4.2.6.8 and 6.1.1.4'
N N 0.0061 0.0033 'International Tables Vol C Tables 4.2.6.8 and 6.1.1.4'
O O 0.0106 0.0060 'International Tables Vol C Tables 4.2.6.8 and 6.1.1.4'
P P 0.1023 0.0942 'International Tables Vol C Tables 4.2.6.8 and 6.1.1.4'
Cl Cl 0.1484 0.1585 'International Tables Vol C Tables 4.2.6.8 and 6.1.1.4'
W W -0.8490 6.8722 'International Tables Vol C Tables 4.2.6.8 and 6.1.1.4'

loop_
_geom_angle_atom_site_label_1
_geom_angle_atom_site_label_2
_geom_angle_atom_site_label_3
_geom_angle
O1W W1 O3W 102.41(15)
O1W W1 O2A 94.44(10)
O3W W1 O2A 93.65(8)
O1W W1 O3A 167.17(15)
O3W W1 O3A 90.10(7)
O2A W1 O3A 81.74(6)
O1W W1 O1 89.89(14)
O3W W1 O1 167.20(5)
O2A W1 O1 81.72(7)
O3A W1 O1 77.46(7)
O1W W1 Cl1 97.23(9)
O3W W1 Cl1 96.27(5)
O2A W1 Cl1 162.68(6)
O3A W1 Cl1 84.08(5)
O1 W1 Cl1 85.55(3)
P2 O2A W1 134.68(11)
P3 O3A W1 132.79(12)
O4W W2 O2W 103.7(14)
O4W W2 O2B 95.4(15)
O2W W2 O2B 94.2(13)
O4W W2 O1 163.9(10)
O2W W2 O1 92.4(13)
O2B W2 O1 84.9(15)
O4W W2 O3B 89.7(14)
O2W W2 O3B 165.7(18)
O2B W2 O3B 79.5(12)
O1 W2 O3B 74.4(14)
O4W W2 Cl2 97.2(11)
O2W W2 Cl2 100.3(11)
O2B W2 Cl2 157.9(15)
O1 W2 Cl2 78.0(8)
O3B W2 Cl2 82.5(11)
P3 O2B W2 136(3)
P2 O3B W2 133(3)
P1 O1 W2 130.68(9)
P1 O1 W1 132.05(6)
W2 O1 W1 16.24(17)
O11 P1 O1 120.23(7)
O11 P1 O13 110.08(6)
O1 P1 O13 107.52(6)
O11 P1 O12 110.70(7)
O1 P1 O12 106.08(6)
O13 P1 O12 100.33(6)
O22 P2 O2A 117.75(8)
O22 P2 O23 111.32(7)
O2A P2 O23 106.83(7)
O22 P2 O12 111.95(7)
O2A P2 O12 106.11(9)
O23 P2 O12 101.48(6)
O22 P2 O3B 125.3(13)
O2A P2 O3B 8.6(12)
O23 P2 O3B 99.1(13)
O12 P2 O3B 104.6(17)
O2B P3 O33 113.6(16)
O2B P3 O3A 7.6(16)
O33 P3 O3A 120.48(9)
O2B P3 O13 108(2)
O33 P3 O13 111.10(6)
O3A P3 O13 106.94(9)
O2B P3 O23 112.4(17)
O33 P3 O23 110.09(6)
O3A P3 O23 105.86(8)
O13 P3 O23 100.38(6)
P2 O12 P1 121.96(7)
P2 O23 P3 121.81(7)
P3 O13 P1 121.09(6)
N1 P12 C161 110.33(7)
N1 P12 C151 109.40(7)
C161 P12 C151 106.37(7)
N1 P12 C141 113.74(7)
C161 P12 C141 108.04(7)
C151 P12 C141 108.68(7)
N1 P11 C131 108.41(7)
N1 P11 C111 109.72(7)
C131 P11 C111 108.96(7)
N1 P11 C121 114.58(7)
C131 P11 C121 107.93(7)
C111 P11 C121 107.12(7)
N2 P21 C211 109.90(7)
N2 P21 C221 111.26(7)
C211 P21 C221 104.20(7)
N2 P21 C231 113.44(7)
C211 P21 C231 108.39(7)
C221 P21 C231 109.20(7)
N2 P22 C261 115.05(7)
N2 P22 C241 111.94(7)
C261 P22 C241 105.88(7)
N2 P22 C251 109.03(7)
C261 P22 C251 107.54(7)
C241 P22 C251 107.02(7)
P21 N2 P22 141.90(8)
P11 N1 P12 148.94(9)
C152 C151 C156 119.78(15)
C152 C151 P12 119.73(12)
C156 C151 P12 120.49(12)
C253 C252 C251 120.23(15)
C242 C241 C246 119.88(13)
C242 C241 P22 118.80(11)
C246 C241 P22 121.19(11)
C221 C226 C225 120.12(16)
C261 C266 C265 119.75(15)
C113 C114 C115 120.37(15)
C112 C111 C116 119.79(14)
C112 C111 P11 119.68(12)
C116 C111 P11 120.52(11)
C146 C141 C142 119.72(14)
C146 C141 P12 118.78(11)
C142 C141 P12 121.45(12)
C215 C214 C213 120.07(15)
C223 C222 C221 119.93(15)
C233 C232 C231 120.08(14)
C144 C143 C142 120.19(15)
C226 C221 C222 119.66(14)
C226 C221 P21 119.67(12)
C222 C221 P21 120.57(12)
C135 C134 C133 120.03(15)
C121 C122 C123 120.14(14)
C266 C261 C262 119.98(13)
C266 C261 P22 121.59(11)
C262 C261 P22 118.41(11)
C122 C121 C126 119.43(13)
C122 C121 P11 122.39(11)
C126 C121 P11 118.05(12)
C165 C164 C163 120.17(15)
C166 C161 C162 119.64(14)
C166 C161 P12 122.28(11)
C162 C161 P12 118.08(12)
C143 C142 C141 119.83(15)
C155 C156 C151 119.88(16)
C153 C152 C151 119.92(16)
C232 C231 C236 119.50(14)
C232 C231 P21 118.23(11)
C236 C231 P21 122.18(12)
C143 C144 C145 120.29(15)
C154 C153 C152 120.01(16)
C256 C251 C252 119.82(14)
C256 C251 P22 120.01(11)
C252 C251 P22 120.14(12)
C133 C132 C131 120.09(15)
C243 C242 C241 120.02(13)
C262 C263 C264 120.00(15)
C222 C223 C224 120.02(16)
C136 C135 C134 120.60(15)
C216 C211 C212 119.32(14)
C216 C211 P21 122.69(11)
C212 C211 P21 117.98(12)
C153 C154 C155 120.22(16)
C235 C236 C231 119.82(15)
C115 C116 C111 120.19(15)
C161 C166 C165 120.03(14)
C145 C146 C141 120.19(15)
C265 C264 C263 120.44(14)
C224 C225 C226 119.84(16)
C234 C235 C236 120.38(15)
C254 C255 C256 119.67(16)
C264 C265 C266 120.04(15)
C235 C234 C233 120.00(14)
C252 C253 C254 119.47(16)
C132 C131 C136 119.70(14)
C132 C131 P11 121.29(12)
C136 C131 P11 118.97(12)
C146 C145 C144 119.78(15)
C211 C216 C215 120.07(15)
C244 C243 C242 119.81(14)
C125 C126 C121 119.97(15)
C124 C125 C126 120.27(15)
C245 C244 C243 120.27(14)
C255 C254 C253 120.89(15)
C114 C113 C112 120.26(15)
C123 C124 C125 120.15(14)
C162 C163 C164 120.17(15)
C116 C115 C114 119.83(15)
C164 C165 C166 120.03(15)
C245 C246 C241 119.34(14)
C244 C245 C246 120.64(13)
C232 C233 C234 120.21(15)
C135 C136 C131 119.49(15)
C212 C213 C214 120.05(15)
C263 C262 C261 119.78(15)
C124 C123 C122 120.01(15)
C156 C155 C154 120.18(16)
C225 C224 C223 120.40(16)
C134 C133 C132 120.10(16)
C213 C212 C211 120.30(15)
C163 C162 C161 119.95(16)
C251 C256 C255 119.90(15)
C113 C112 C111 119.55(15)
C214 C215 C216 120.18(16)

loop_
_geom_bond_atom_site_label_1
_geom_bond_atom_site_label_2
_geom_bond_distance
W1 O1W 1.711(2)
W1 O3W 1.7151(12)
W1 O2A 2.0453(13)
W1 O3A 2.1790(12)
W1 O1 2.1904(11)
W1 Cl1 2.3562(6)
O2A P2 1.5236(19)
O3A P3 1.5173(16)
W2 O4W 1.694(16)
W2 O2W 1.710(16)
W2 O2B 2.045(16)
W2 O1 2.179(2)
W2 O3B 2.195(16)
W2 Cl2 2.343(15)
O2B P3 1.33(4)
O3B P2 1.67(4)
O1 P1 1.5084(11)
P1 O11 1.4583(12)
P1 O13 1.6193(11)
P1 O12 1.6252(11)
P2 O22 1.4577(12)
P2 O23 1.6058(11)
P2 O12 1.6066(11)
P3 O33 1.4577(11)
P3 O13 1.6148(11)
P3 O23 1.6268(11)
P12 N1 1.5722(13)
P12 C161 1.7934(15)
P12 C151 1.8011(16)
P12 C141 1.8027(15)
P11 N1 1.5708(13)
P11 C131 1.7927(15)
P11 C111 1.7972(15)
P11 C121 1.8037(15)
P21 N2 1.5817(13)
P21 C211 1.7982(15)
P21 C221 1.8034(15)
P21 C231 1.8097(15)
P22 N2 1.5851(13)
P22 C261 1.7959(14)
P22 C241 1.7974(15)
P22 C251 1.8007(15)
C151 C152 1.396(2)
C151 C156 1.399(2)
C252 C253 1.389(2)
C252 C251 1.402(2)
C241 C242 1.401(2)
C241 C246 1.4019(19)
C226 C221 1.390(2)
C226 C225 1.398(2)
C266 C261 1.390(2)
C266 C265 1.396(2)
C114 C113 1.386(3)
C114 C115 1.390(2)
C111 C112 1.398(2)
C111 C116 1.399(2)
C141 C146 1.398(2)
C141 C142 1.402(2)
C214 C215 1.382(2)
C214 C213 1.387(2)
C222 C223 1.389(2)
C222 C221 1.405(2)
C232 C233 1.391(2)
C232 C231 1.399(2)
C143 C144 1.387(2)
C143 C142 1.393(2)
C134 C135 1.387(3)
C134 C133 1.388(3)
C122 C121 1.394(2)
C122 C123 1.395(2)
C261 C262 1.404(2)
C121 C126 1.401(2)
C164 C165 1.385(2)
C164 C163 1.390(3)
C161 C166 1.392(2)
C161 C162 1.401(2)
C156 C155 1.388(2)
C152 C153 1.393(2)
C231 C236 1.402(2)
C144 C145 1.398(2)
C153 C154 1.388(3)
C251 C256 1.397(2)
C132 C133 1.391(2)
C132 C131 1.394(2)
C242 C243 1.391(2)
C263 C262 1.387(2)
C263 C264 1.390(2)
C223 C224 1.390(3)
C135 C136 1.387(2)
C211 C216 1.389(2)
C211 C212 1.400(2)
C154 C155 1.389(3)
C236 C235 1.395(2)
C116 C115 1.389(2)
C166 C165 1.395(2)
C146 C145 1.391(2)
C264 C265 1.384(2)
C225 C224 1.387(3)
C235 C234 1.385(2)
C255 C254 1.388(2)
C255 C256 1.398(2)
C234 C233 1.392(2)
C253 C254 1.395(2)
C131 C136 1.407(2)
C216 C215 1.395(2)
C243 C244 1.390(2)
C126 C125 1.388(2)
C125 C124 1.388(2)
C244 C245 1.387(2)
C113 C112 1.396(2)
C124 C123 1.385(2)
C163 C162 1.387(2)
C246 C245 1.389(2)
C213 C212 1.385(2)
